data_2014830
loop_
_publ_author_name
'Qiu-Ya Wang'
'Zun-Ting Zhang'

_publ_section_title
;
 Hexaaquanickel(II) bis(4',7-dimethoxyisoflavone-3'-sulfonate)
 octahydrate
;
_journal_issue 5
_journal_name_full 'Acta Crystallographica Section C'
_journal_page_first m215
_journal_page_last m217
_journal_paper_doi 10.1107/S0108270105007250
_journal_volume 61
_journal_year 2005
_chemical_formula_iupac '[Ni (H2 O)6] (C17 H13 O4 O3 S1)2 , 8H2 O'
_chemical_formula_moiety 'H12 Ni O6 2+ , 2C17 H13 O7 S - , 8H2 O'
_chemical_formula_sum 'C34 H54 Ni O28 S2'
_chemical_formula_weight 1033.60
_chemical_name_systematic
;
Hexaaquanickel(II) bis(4',7-dimethoxylisoflavone-3'-sulfonate)
octahydrate
;
_space_group_IT_number 14
_symmetry_cell_setting monoclinic
_symmetry_space_group_name_Hall '-P 2ybc'
_symmetry_space_group_name_H-M 'P 1 21/c 1'
_atom_sites_solution_hydrogens geom
_atom_sites_solution_primary direct
_atom_sites_solution_secondary difmap
_audit_creation_method SHELXL97
_cell_angle_alpha 90.00
_cell_angle_beta 115.293(3)
_cell_angle_gamma 90.00
_cell_formula_units_Z 2
_cell_length_a 18.472(4)
_cell_length_b 7.3227(15)
_cell_length_c 18.247(4)
_cell_measurement_reflns_used 5366
_cell_measurement_temperature 298(2)
_cell_measurement_theta_max 27.898
_cell_measurement_theta_min 2.439
_cell_volume 2231.6(8)
_computing_cell_refinement SMART
_computing_data_collection 'SMART (Bruker, 1999)'
_computing_data_reduction 'SAINT-Plus (Bruker, 1999)'
_computing_molecular_graphics 'SHELXTL (Bruker, 1999)'
_computing_publication_material SHELXTL
_computing_structure_refinement 'SHELXL97 (Sheldrick, 1997)'
_computing_structure_solution 'SHELXS97 (Sheldrick, 1997)'
_diffrn_ambient_temperature 298(2)
_diffrn_measured_fraction_theta_full 0.998
_diffrn_measured_fraction_theta_max 0.998
_diffrn_measurement_device_type 'Bruker SMART CCD area-detector'
_diffrn_measurement_method '\f and \w'
_diffrn_radiation_monochromator graphite
_diffrn_radiation_source 'fine-focus sealed tube'
_diffrn_radiation_type MoK\a
_diffrn_radiation_wavelength 0.71073
_diffrn_reflns_av_R_equivalents 0.0264
_diffrn_reflns_av_sigmaI/netI 0.0259
_diffrn_reflns_limit_h_max 16
_diffrn_reflns_limit_h_min -21
_diffrn_reflns_limit_k_max 8
_diffrn_reflns_limit_k_min -8
_diffrn_reflns_limit_l_max 21
_diffrn_reflns_limit_l_min -21
_diffrn_reflns_number 11337
_diffrn_reflns_theta_full 25.03
_diffrn_reflns_theta_max 25.03
_diffrn_reflns_theta_min 2.24
_diffrn_standards_decay_% 0
_diffrn_standards_interval_count 100
_diffrn_standards_number 0
_exptl_absorpt_coefficient_mu 0.625
_exptl_absorpt_correction_T_max 0.9232
_exptl_absorpt_correction_T_min 0.7212
_exptl_absorpt_correction_type multi-scan
_exptl_absorpt_process_details '(SADABS; Bruker, 1999)'
_exptl_crystal_colour green
_exptl_crystal_density_diffrn 1.538
_exptl_crystal_density_meas ?
_exptl_crystal_density_method 'not measured'
_exptl_crystal_description prismatic
_exptl_crystal_F_000 1084
_exptl_crystal_size_max 0.56
_exptl_crystal_size_mid 0.15
_exptl_crystal_size_min 0.13
_refine_diff_density_max 0.340
_refine_diff_density_min -0.279
_refine_ls_extinction_method none
_refine_ls_goodness_of_fit_ref 1.000
_refine_ls_hydrogen_treatment mixed
_refine_ls_matrix_type full
_refine_ls_number_parameters 351
_refine_ls_number_reflns 3930
_refine_ls_number_restraints 0
_refine_ls_restrained_S_all 1.000
_refine_ls_R_factor_all 0.0439
_refine_ls_R_factor_gt 0.0321
_refine_ls_shift/su_max 0.001
_refine_ls_shift/su_mean 0.000
_refine_ls_structure_factor_coef Fsqd
_refine_ls_weighting_details 'calc w = 1/[\s^2^(Fo^2^)+(0.0491P)^2^+1.1606P] where P=(Fo^2^+2Fc^2^)/3'
_refine_ls_weighting_scheme calc
_refine_ls_wR_factor_gt 0.0832
_refine_ls_wR_factor_ref 0.0923
_reflns_number_gt 3164
_reflns_number_total 3930
_reflns_threshold_expression I>2\s(I)
_cod_data_source_file gd1372.cif
_cod_data_source_block I
_cod_depositor_comments
;
The following automatic conversions were performed:
'_symmetry_cell_setting' value 'Monoclinic' changed to 'monoclinic'
according to '/home/saulius/struct/CIF-dictionaries/cif_core.dic'
dictionary named 'cif_core.dic' version 2.4.1 from 2010-06-29.

Automatic conversion script
Id: cif_fix_enum 1527 2010-12-29 10:47:43Z saulius 

The following automatic conversions were performed:

'_symmetry_cell_setting' value 'Monoclinic' changed to 'monoclinic'
according to /home/saulius/struct/CIF-dictionaries/cif_core.dic
dictionary named 'cif_core.dic' version 2.4.1 from 2010-06-29.

Automatic conversion script
Id: cif_fix_values 1715 2011-07-08 13:25:40Z adriana 

The following automatic conversions were performed:

'_exptl_crystal_density_meas' value 'not measured' was changed to '?'
- the value is perceived as not measured.

Automatic conversion script
Id: cif_fix_values 3008 2015-01-20 13:52:24Z robertas 
;
_cod_original_cell_volume 2231.4(8)
_cod_original_sg_symbol_H-M 'P 21/c'
_cod_database_code 2014830
_cod_database_fobs_code 2014830

loop_
_symmetry_equiv_pos_as_xyz
'x, y, z'
'-x, y+1/2, -z+1/2'
'-x, -y, -z'
'x, -y-1/2, z-1/2'

loop_
_atom_site_label
_atom_site_fract_x
_atom_site_fract_y
_atom_site_fract_z
_atom_site_U_iso_or_equiv
_atom_site_adp_type
_atom_site_calc_flag
_atom_site_refinement_flags
_atom_site_occupancy
_atom_site_disorder_assembly
_atom_site_disorder_group
_atom_site_type_symbol
Ni1 0.5000 0.0000 0.5000 0.02926(13) Uani d S 1 . . Ni
O8 0.61866(10) -0.0050(3) 0.57842(11) 0.0416(4) Uani d . 1 . . O
O9 0.47970(12) 0.1997(3) 0.56790(12) 0.0441(4) Uani d . 1 . . O
H18 0.6360(17) -0.064(4) 0.6205(18) 0.055(9) Uiso d . 1 . . H
H19 0.6546(19) 0.080(5) 0.5860(17) 0.062(9) Uiso d . 1 . . H
H22 0.517(2) 0.267(5) 0.599(2) 0.091(13) Uiso d . 1 . . H
H23 0.442(2) 0.269(5) 0.542(2) 0.076(11) Uiso d . 1 . . H
O1 1.05629(9) 0.8234(3) 0.88924(9) 0.0431(4) Uani d . 1 . . O
O2 0.82401(10) 0.6913(3) 0.83461(10) 0.0521(5) Uani d . 1 . . O
O3 1.12693(11) 0.7767(3) 1.17217(10) 0.0550(5) Uani d . 1 . . O
O4 0.70265(10) 0.7795(2) 0.45826(9) 0.0391(4) Uani d . 1 . . O
O5 0.61869(10) 0.4999(2) 0.50467(11) 0.0440(4) Uani d . 1 . . O
O6 0.71703(10) 0.3078(2) 0.60392(9) 0.0410(4) Uani d . 1 . . O
O7 0.72439(11) 0.3713(2) 0.47673(10) 0.0452(4) Uani d . 1 . . O
S1 0.70164(3) 0.43741(8) 0.53829(3) 0.03134(15) Uani d . 1 . . S
C1 0.99910(14) 0.8166(4) 0.81213(13) 0.0397(6) Uani d . 1 . . C
H1 1.0147 0.8447 0.7713 0.048 Uiso calc R 1 . . H
C2 0.92168(13) 0.7731(3) 0.78903(13) 0.0333(5) Uani d . 1 . . C
C3 0.89402(13) 0.7304(3) 0.85089(13) 0.0351(5) Uani d . 1 . . C
C4 0.95590(13) 0.7411(3) 0.93425(13) 0.0341(5) Uani d . 1 . . C
C5 0.93809(15) 0.7100(4) 1.00061(14) 0.0456(6) Uani d . 1 . . C
H5 0.8861 0.6800 0.9918 0.055 Uiso calc R 1 . . H
C6 0.99625(16) 0.7232(4) 1.07804(15) 0.0492(7) Uani d . 1 . . C
H6 0.9834 0.7029 1.1214 0.059 Uiso calc R 1 . . H
C7 1.07493(15) 0.7669(3) 1.09262(13) 0.0401(6) Uani d . 1 . . C
C8 1.09526(14) 0.7990(3) 1.02890(13) 0.0383(6) Uani d . 1 . . C
H8 1.1475 0.8274 1.0379 0.046 Uiso calc R 1 . . H
C9 1.03391(13) 0.7867(3) 0.95047(13) 0.0335(5) Uani d . 1 . . C
C10 0.86384(13) 0.7767(3) 0.70214(13) 0.0313(5) Uani d . 1 . . C
C11 0.81630(12) 0.6251(3) 0.66491(12) 0.0305(5) Uani d . 1 . . C
H11 0.8209 0.5194 0.6949 0.037 Uiso calc R 1 . . H
C12 0.76261(12) 0.6303(3) 0.58421(12) 0.0283(5) Uani d . 1 . . C
C13 0.75580(12) 0.7878(3) 0.53766(12) 0.0294(5) Uani d . 1 . . C
C14 0.80173(13) 0.9401(3) 0.57464(13) 0.0324(5) Uani d . 1 . . C
H14 0.7972 1.0460 0.5449 0.039 Uiso calc R 1 . . H
C15 0.85407(13) 0.9337(3) 0.65568(14) 0.0350(5) Uani d . 1 . . C
H15 0.8837 1.0372 0.6801 0.042 Uiso calc R 1 . . H
C16 1.20881(17) 0.8153(5) 1.19178(16) 0.0610(8) Uani d . 1 . . C
H16A 1.2389 0.8182 1.2496 0.091 Uiso calc R 1 . . H
H16B 1.2127 0.9317 1.1695 0.091 Uiso calc R 1 . . H
H16C 1.2300 0.7221 1.1694 0.091 Uiso calc R 1 . . H
C17 0.69152(17) 0.9398(4) 0.40979(14) 0.0453(6) Uani d . 1 . . C
H17A 0.6525 0.9157 0.3555 0.068 Uiso calc R 1 . . H
H17B 0.7414 0.9733 0.4090 0.068 Uiso calc R 1 . . H
H17C 0.6731 1.0380 0.4323 0.068 Uiso calc R 1 . . H
O11 0.67001(13) 0.7863(3) 0.71612(11) 0.0491(5) Uani d . 1 . . O
O12 0.60921(14) 0.4194(4) 0.67790(13) 0.0629(6) Uani d . 1 . . O
H24 0.718(3) 0.763(6) 0.742(2) 0.095(14) Uiso d . 1 . . H
H25 0.6511(19) 0.838(5) 0.7477(18) 0.065(10) Uiso d . 1 . . H
H26 0.644(3) 0.376(6) 0.661(2) 0.102(14) Uiso d . 1 . . H
H27 0.613(3) 0.546(7) 0.677(3) 0.115(17) Uiso d . 1 . . H
O13 0.61083(14) 0.5442(4) 0.31567(14) 0.0674(6) Uani d . 1 . . O
O14 0.53902(16) 0.2020(3) 0.27865(13) 0.0690(6) Uani d D 1 . . O
H28 0.610(2) 0.420(6) 0.301(2) 0.087(13) Uiso d . 1 . . H
H29 0.642(3) 0.526(7) 0.369(3) 0.15(2) Uiso d . 1 . . H
H30 0.4853(13) 0.177(6) 0.247(2) 0.122(17) Uiso d D 1 . . H
H31 0.563(3) 0.164(8) 0.245(3) 0.16(2) Uiso d D 1 . . H
O10 0.51971(11) 0.1977(3) 0.42963(12) 0.0435(4) Uani d . 1 . . O
H20 0.536(2) 0.290(6) 0.450(2) 0.090(14) Uiso d . 1 . . H
H21 0.524(2) 0.166(6) 0.385(2) 0.102(14) Uiso d . 1 . . H

loop_
_atom_site_aniso_label
_atom_site_aniso_U_11
_atom_site_aniso_U_22
_atom_site_aniso_U_33
_atom_site_aniso_U_12
_atom_site_aniso_U_13
_atom_site_aniso_U_23
Ni1 0.0266(2) 0.0268(2) 0.0323(2) -0.00109(16) 0.01056(17) 0.00014(16)
O8 0.0285(9) 0.0425(11) 0.0443(10) -0.0046(8) 0.0064(8) 0.0102(9)
O9 0.0388(10) 0.0405(11) 0.0465(10) 0.0051(9) 0.0119(9) -0.0092(9)
O1 0.0306(8) 0.0649(12) 0.0337(8) -0.0092(8) 0.0137(7) -0.0050(8)
O2 0.0313(9) 0.0798(14) 0.0431(10) -0.0082(9) 0.0138(8) 0.0061(9)
O3 0.0562(11) 0.0679(13) 0.0325(9) -0.0018(10) 0.0109(8) -0.0024(9)
O4 0.0479(10) 0.0306(9) 0.0306(8) -0.0044(7) 0.0089(7) 0.0030(7)
O5 0.0319(9) 0.0345(10) 0.0567(11) -0.0037(7) 0.0104(8) 0.0007(8)
O6 0.0467(10) 0.0310(9) 0.0397(9) -0.0075(7) 0.0130(8) 0.0038(7)
O7 0.0582(11) 0.0374(10) 0.0443(9) -0.0049(8) 0.0261(8) -0.0125(8)
S1 0.0328(3) 0.0248(3) 0.0339(3) -0.0033(2) 0.0119(2) -0.0016(2)
C1 0.0365(13) 0.0515(16) 0.0305(12) -0.0045(11) 0.0136(10) -0.0043(10)
C2 0.0333(12) 0.0324(13) 0.0330(11) -0.0011(10) 0.0130(10) -0.0034(9)
C3 0.0324(12) 0.0342(13) 0.0391(12) 0.0004(10) 0.0158(10) 0.0007(10)
C4 0.0327(12) 0.0335(13) 0.0369(12) 0.0000(10) 0.0157(10) -0.0001(10)
C5 0.0405(14) 0.0581(17) 0.0428(14) -0.0044(12) 0.0221(11) 0.0040(12)
C6 0.0543(16) 0.0605(18) 0.0375(13) -0.0037(14) 0.0240(12) 0.0040(12)
C7 0.0463(14) 0.0372(14) 0.0319(12) 0.0013(11) 0.0122(11) -0.0007(10)
C8 0.0341(12) 0.0403(14) 0.0380(12) -0.0013(11) 0.0129(10) -0.0040(10)
C9 0.0357(12) 0.0330(13) 0.0354(12) -0.0008(10) 0.0187(10) -0.0022(10)
C10 0.0291(11) 0.0333(13) 0.0329(11) -0.0008(10) 0.0144(9) -0.0030(9)
C11 0.0327(11) 0.0279(12) 0.0316(11) 0.0016(10) 0.0144(9) 0.0025(9)
C12 0.0294(11) 0.0256(12) 0.0321(11) -0.0019(9) 0.0152(9) -0.0037(9)
C13 0.0295(11) 0.0287(12) 0.0315(11) 0.0016(9) 0.0147(9) -0.0003(9)
C14 0.0363(12) 0.0251(11) 0.0383(12) -0.0009(10) 0.0184(10) 0.0010(9)
C15 0.0335(12) 0.0320(12) 0.0407(12) -0.0065(10) 0.0172(10) -0.0077(10)
C16 0.0500(17) 0.075(2) 0.0415(15) 0.0022(15) 0.0039(13) -0.0097(14)
C17 0.0562(16) 0.0360(14) 0.0378(13) 0.0041(12) 0.0144(12) 0.0077(11)
O11 0.0411(11) 0.0621(13) 0.0395(10) 0.0039(10) 0.0129(9) 0.0033(9)
O12 0.0638(14) 0.0642(16) 0.0706(14) -0.0108(12) 0.0381(12) -0.0112(12)
O13 0.0731(15) 0.0766(18) 0.0453(12) -0.0123(13) 0.0184(11) 0.0036(11)
O14 0.0813(17) 0.0704(16) 0.0524(12) 0.0003(13) 0.0259(12) -0.0018(11)
O10 0.0499(11) 0.0394(11) 0.0406(10) -0.0111(9) 0.0188(8) 0.0005(8)

loop_
_atom_type_symbol
_atom_type_description
_atom_type_scat_dispersion_real
_atom_type_scat_dispersion_imag
_atom_type_scat_source
C C 0.0033 0.0016 'International Tables Vol C Tables 4.2.6.8 and 6.1.1.4'
H H 0.0000 0.0000 'International Tables Vol C Tables 4.2.6.8 and 6.1.1.4'
S S 0.1246 0.1234 'International Tables Vol C Tables 4.2.6.8 and 6.1.1.4'
O O 0.0106 0.0060 'International Tables Vol C Tables 4.2.6.8 and 6.1.1.4'
Ni Ni 0.3393 1.1124 'International Tables Vol C Tables 4.2.6.8 and 6.1.1.4'

loop_
_geom_angle_atom_site_label_1
_geom_angle_atom_site_label_2
_geom_angle_atom_site_label_3
_geom_angle_site_symmetry_1
_geom_angle_site_symmetry_3
_geom_angle
O8 Ni1 O8 3_656 . 180.00(11)
O8 Ni1 O9 3_656 . 89.54(8)
O8 Ni1 O9 . . 90.46(8)
O8 Ni1 O9 3_656 3_656 90.46(8)
O8 Ni1 O9 . 3_656 89.54(8)
O9 Ni1 O9 . 3_656 180.0
O8 Ni1 O10 3_656 . 88.48(8)
O8 Ni1 O10 . . 91.52(8)
O9 Ni1 O10 . . 90.12(9)
O9 Ni1 O10 3_656 . 89.88(9)
O8 Ni1 O10 3_656 3_656 91.52(8)
O8 Ni1 O10 . 3_656 88.48(8)
O9 Ni1 O10 . 3_656 89.88(9)
O9 Ni1 O10 3_656 3_656 90.12(9)
O10 Ni1 O10 . 3_656 180.0
Ni1 O8 H18 . . 123(2)
Ni1 O8 H19 . . 128(2)
H18 O8 H19 . . 105(3)
Ni1 O9 H22 . . 121(3)
Ni1 O9 H23 . . 114(2)
H22 O9 H23 . . 106(4)
C1 O1 C9 . . 117.81(18)
C7 O3 C16 . . 118.0(2)
C13 O4 C17 . . 118.01(18)
O7 S1 O6 . . 113.72(11)
O7 S1 O5 . . 112.40(11)
O6 S1 O5 . . 110.52(10)
O7 S1 C12 . . 107.29(10)
O6 S1 C12 . . 105.57(10)
O5 S1 C12 . . 106.80(10)
C2 C1 O1 . . 126.0(2)
C2 C1 H1 . . 117.0
O1 C1 H1 . . 117.0
C1 C2 C3 . . 119.0(2)
C1 C2 C10 . . 120.9(2)
C3 C2 C10 . . 119.99(19)
O2 C3 C2 . . 122.9(2)
O2 C3 C4 . . 122.5(2)
C2 C3 C4 . . 114.64(19)
C9 C4 C5 . . 117.5(2)
C9 C4 C3 . . 121.0(2)
C5 C4 C3 . . 121.5(2)
C6 C5 C4 . . 120.7(2)
C6 C5 H5 . . 119.6
C4 C5 H5 . . 119.6
C5 C6 C7 . . 120.5(2)
C5 C6 H6 . . 119.7
C7 C6 H6 . . 119.7
O3 C7 C8 . . 124.5(2)
O3 C7 C6 . . 114.8(2)
C8 C7 C6 . . 120.7(2)
C7 C8 C9 . . 117.1(2)
C7 C8 H8 . . 121.4
C9 C8 H8 . . 121.4
O1 C9 C4 . . 121.45(19)
O1 C9 C8 . . 115.2(2)
C4 C9 C8 . . 123.3(2)
C15 C10 C11 . . 117.92(19)
C15 C10 C2 . . 120.7(2)
C11 C10 C2 . . 121.3(2)
C12 C11 C10 . . 120.8(2)
C12 C11 H11 . . 119.6
C10 C11 H11 . . 119.6
C11 C12 C13 . . 120.4(2)
C11 C12 S1 . . 120.15(17)
C13 C12 S1 . . 119.47(16)
O4 C13 C14 . . 124.46(19)
O4 C13 C12 . . 116.41(19)
C14 C13 C12 . . 119.13(19)
C15 C14 C13 . . 119.7(2)
C15 C14 H14 . . 120.1
C13 C14 H14 . . 120.1
C14 C15 C10 . . 122.0(2)
C14 C15 H15 . . 119.0
C10 C15 H15 . . 119.0
O3 C16 H16A . . 109.5
O3 C16 H16B . . 109.5
H16A C16 H16B . . 109.5
O3 C16 H16C . . 109.5
H16A C16 H16C . . 109.5
H16B C16 H16C . . 109.5
O4 C17 H17A . . 109.5
O4 C17 H17B . . 109.5
H17A C17 H17B . . 109.5
O4 C17 H17C . . 109.5
H17A C17 H17C . . 109.5
H17B C17 H17C . . 109.5
H24 O11 H25 . . 110(3)
H26 O12 H27 . . 107(4)
H28 O13 H29 . . 95(4)
H30 O14 H31 . . 102(4)
Ni1 O10 H20 . . 117(3)
Ni1 O10 H21 . . 120(3)
H20 O10 H21 . . 120(4)

loop_
_geom_bond_atom_site_label_1
_geom_bond_atom_site_label_2
_geom_bond_site_symmetry_2
_geom_bond_distance
_geom_bond_publ_flag
Ni1 O8 3_656 2.0427(17) ?
Ni1 O8 . 2.0427(17) ?
Ni1 O9 . 2.0522(18) ?
Ni1 O9 3_656 2.0522(18) ?
Ni1 O10 . 2.0678(18) ?
Ni1 O10 3_656 2.0678(18) ?
O8 H18 . 0.82(3) ?
O8 H19 . 0.88(3) ?
O9 H22 . 0.84(4) ?
O9 H23 . 0.83(4) ?
O1 C1 . 1.352(3) ?
O1 C9 . 1.373(3) ?
O2 C3 . 1.230(3) ?
O3 C7 . 1.358(3) ?
O3 C16 . 1.426(3) ?
O4 C13 . 1.361(3) ?
O4 C17 . 1.431(3) ?
O5 S1 . 1.4594(18) ?
O6 S1 . 1.4580(16) ?
O7 S1 . 1.4408(17) ?
S1 C12 . 1.778(2) ?
C1 C2 . 1.345(3) ?
C1 H1 . 0.9300 ?
C2 C3 . 1.458(3) ?
C2 C10 . 1.486(3) ?
C3 C4 . 1.463(3) ?
C4 C9 . 1.383(3) ?
C4 C5 . 1.402(3) ?
C5 C6 . 1.365(3) ?
C5 H5 . 0.9300 ?
C6 C7 . 1.398(4) ?
C6 H6 . 0.9300 ?
C7 C8 . 1.386(3) ?
C8 C9 . 1.398(3) ?
C8 H8 . 0.9300 ?
C10 C15 . 1.393(3) ?
C10 C11 . 1.399(3) ?
C11 C12 . 1.380(3) ?
C11 H11 . 0.9300 ?
C12 C13 . 1.405(3) ?
C13 C14 . 1.389(3) ?
C14 C15 . 1.379(3) ?
C14 H14 . 0.9300 ?
C15 H15 . 0.9300 ?
C16 H16A . 0.9600 ?
C16 H16B . 0.9600 ?
C16 H16C . 0.9600 ?
C17 H17A . 0.9600 ?
C17 H17B . 0.9600 ?
C17 H17C . 0.9600 ?
O11 H24 . 0.82(4) ?
O11 H25 . 0.88(3) ?
O12 H26 . 0.87(4) ?
O12 H27 . 0.93(5) ?
O13 H28 . 0.94(4) ?
O13 H29 . 0.90(6) ?
O14 H30 . 0.928(19) ?
O14 H31 . 0.94(6) ?
O10 H20 . 0.77(4) ?
O10 H21 . 0.88(4) ?

loop_
_geom_hbond_atom_site_label_D
_geom_hbond_atom_site_label_H
_geom_hbond_atom_site_label_A
_geom_hbond_site_symmetry_A
_geom_hbond_distance_DH
_geom_hbond_distance_HA
_geom_hbond_distance_DA
_geom_hbond_angle_DHA
O8 H18 O11 1_545 0.82(3) 1.93(3) 2.741(3) 176(3)
O8 H19 O6 . 0.88(3) 1.97(4) 2.836(3) 167(3)
O9 H22 O12 . 0.84(4) 2.03(4) 2.870(3) 178(4)
O9 H23 O5 3_666 0.83(4) 2.01(4) 2.800(3) 161(3)
O10 H20 O5 . 0.77(4) 2.09(4) 2.824(3) 159(4)
O10 H21 O14 . 0.88(4) 2.10(4) 2.925(3) 158(4)
O11 H24 O2 . 0.82(4) 2.03(4) 2.827(3) 162(4)
O11 H25 O13 4_576 0.88(3) 1.90(3) 2.781(3) 179(3)
O12 H26 O6 . 0.87(4) 2.10(4) 2.959(3) 169(4)
O12 H27 O11 . 0.93(5) 2.02(5) 2.880(3) 153(4)
O13 H28 O14 . 0.94(4) 1.99(4) 2.780(4) 140(3)
O13 H29 O7 . 0.90(6) 2.21(6) 3.061(3) 156(5)
O13 H29 O4 . 0.90(6) 2.41(5) 2.974(3) 121(4)
O14 H30 O13 2_645 0.928(19) 1.92(2) 2.809(4) 161(4)
O14 H31 O12 4_565 0.94(6) 1.87(6) 2.808(3) 179(5)

loop_
_geom_torsion_atom_site_label_1
_geom_torsion_atom_site_label_2
_geom_torsion_atom_site_label_3
_geom_torsion_atom_site_label_4
_geom_torsion
C9 O1 C1 C2 -1.5(4)
O1 C1 C2 C3 0.8(4)
O1 C1 C2 C10 177.9(2)
C1 C2 C3 O2 179.2(2)
C10 C2 C3 O2 2.1(4)
C1 C2 C3 C4 0.3(3)
C10 C2 C3 C4 -176.8(2)
O2 C3 C4 C9 -179.5(2)
C2 C3 C4 C9 -0.6(3)
O2 C3 C4 C5 -1.1(4)
C2 C3 C4 C5 177.8(2)
C9 C4 C5 C6 -0.5(4)
C3 C4 C5 C6 -179.0(2)
C4 C5 C6 C7 -0.4(4)
C16 O3 C7 C8 -2.7(4)
C16 O3 C7 C6 178.1(3)
C5 C6 C7 O3 179.7(3)
C5 C6 C7 C8 0.5(4)
O3 C7 C8 C9 -178.7(2)
C6 C7 C8 C9 0.4(4)
C1 O1 C9 C4 1.1(3)
C1 O1 C9 C8 -178.9(2)
C5 C4 C9 O1 -178.6(2)
C3 C4 C9 O1 -0.1(4)
C5 C4 C9 C8 1.5(4)
C3 C4 C9 C8 179.9(2)
C7 C8 C9 O1 178.6(2)
C7 C8 C9 C4 -1.4(4)
C1 C2 C10 C15 -55.0(3)
C3 C2 C10 C15 122.1(2)
C1 C2 C10 C11 126.5(3)
C3 C2 C10 C11 -56.4(3)
C15 C10 C11 C12 1.3(3)
C2 C10 C11 C12 179.8(2)
C10 C11 C12 C13 1.1(3)
C10 C11 C12 S1 -179.08(16)
O7 S1 C12 C11 -115.62(18)
O6 S1 C12 C11 6.0(2)
O5 S1 C12 C11 123.65(18)
O7 S1 C12 C13 64.24(19)
O6 S1 C12 C13 -174.16(17)
O5 S1 C12 C13 -56.49(19)
C17 O4 C13 C14 -1.7(3)
C17 O4 C13 C12 177.3(2)
C11 C12 C13 O4 178.63(19)
S1 C12 C13 O4 -1.2(3)
C11 C12 C13 C14 -2.3(3)
S1 C12 C13 C14 177.87(16)
O4 C13 C14 C15 -179.8(2)
C12 C13 C14 C15 1.1(3)
C13 C14 C15 C10 1.2(3)
C11 C10 C15 C14 -2.4(3)
C2 C10 C15 C14 179.0(2)
